data_1560983
loop_
_publ_author_name
'Cramer, Alisha J.'
'Cole, Jacqueline M.'

_publ_section_title
;
 Host-guest prospects of neodymium and gadolinium ultraphosphate
 frameworks for nuclear waste storage: Multi-temperature topological
 analysis of nanoporous cages in RP5O14
;
_journal_name_full 'Journal of Solid State Chemistry'
_journal_page_first 250
_journal_page_last 257
_journal_paper_doi 10.1016/j.jssc.2018.07.020
_journal_volume 266
_journal_year 2018
_chemical_formula_sum 'Nd O14 P5'
_chemical_formula_weight 523.09
_space_group_IT_number 14
_space_group_name_Hall '-P 2ybc'
_space_group_name_H-M_alt 'P 1 21/c 1'
_symmetry_cell_setting monoclinic
_symmetry_space_group_name_H-M 'P 1 21/c 1'
_atom_sites_solution_hydrogens none
_atom_sites_solution_primary direct
_atom_sites_solution_secondary difmap
_audit_creation_method SHELXL-97
_cell_angle_alpha 90.00
_cell_angle_beta 90.00
_cell_angle_gamma 90.00
_cell_formula_units_Z 4
_cell_length_a 8.778(3)
_cell_length_b 9.009(3)
_cell_length_c 13.028(3)
_cell_measurement_reflns_used 512
_cell_measurement_temperature 470(2)
_cell_measurement_theta_max 26.26
_cell_measurement_theta_min 2.0
_cell_volume 1030.3(5)
_computing_cell_refinement
;
Rigaku CrystalClear-SM Expert 2.0
;
_computing_data_collection 'Rigaku CrystalClear-SM Expert 2.0'
_computing_data_reduction
;
Rigaku CrystalClear-SM Expert 2.0
;
_computing_molecular_graphics
;
SHELXTL-PLUS (Sheldrick, 1995)
;
_computing_publication_material 'SHELXL-97 (Sheldrick, 1997)'
_computing_structure_refinement 'SHELXL-97 (Sheldrick, 1997)'
_computing_structure_solution 'SHELXS-97 (Sheldrick, 1990)'
_diffrn_ambient_temperature 470(2)
_diffrn_measured_fraction_theta_full 0.462
_diffrn_measured_fraction_theta_max 0.462
_diffrn_measurement_device_type 'Rigaku Saturn 724+ CCD'
_diffrn_measurement_method '\w scans'
_diffrn_radiation_monochromator graphite
_diffrn_radiation_source 'fine-focus sealed tube'
_diffrn_radiation_type MoK\a
_diffrn_radiation_wavelength 0.71073
_diffrn_reflns_av_R_equivalents 0.0380
_diffrn_reflns_av_sigmaI/netI 0.0215
_diffrn_reflns_limit_h_max 4
_diffrn_reflns_limit_h_min -11
_diffrn_reflns_limit_k_max 10
_diffrn_reflns_limit_k_min -5
_diffrn_reflns_limit_l_max 8
_diffrn_reflns_limit_l_min -17
_diffrn_reflns_number 1299
_diffrn_reflns_theta_full 28.27
_diffrn_reflns_theta_max 28.27
_diffrn_reflns_theta_min 2.26
_diffrn_standards_decay_% 0
_diffrn_standards_interval_count 0
_diffrn_standards_interval_time 0
_diffrn_standards_number 0
_exptl_absorpt_coefficient_mu 5.903
_exptl_absorpt_correction_T_max 0.743
_exptl_absorpt_correction_T_min 0.317
_exptl_absorpt_correction_type empirical
_exptl_absorpt_process_details
;
T. Higashi, ABSCOR, empirical absorption correction
;
_exptl_crystal_colour purple
_exptl_crystal_density_diffrn 3.372
_exptl_crystal_density_method 'not measured'
_exptl_crystal_description plate
_exptl_crystal_F_000 988
_exptl_crystal_size_max 0.2
_exptl_crystal_size_mid 0.2
_exptl_crystal_size_min 0.05
_refine_diff_density_max 0.962
_refine_diff_density_min -1.167
_refine_diff_density_rms 0.179
_refine_ls_extinction_coef 0.0022(8)
_refine_ls_extinction_expression Fc^*^=kFc[1+0.001xFc^2^\l^3^/sin(2\q)]^-1/4^
_refine_ls_extinction_method SHELXL
_refine_ls_goodness_of_fit_ref 1.098
_refine_ls_hydrogen_treatment none
_refine_ls_matrix_type full
_refine_ls_number_parameters 183
_refine_ls_number_reflns 1177
_refine_ls_number_restraints 0
_refine_ls_restrained_S_all 1.098
_refine_ls_R_factor_all 0.0423
_refine_ls_R_factor_gt 0.0415
_refine_ls_shift/su_max 0.000
_refine_ls_shift/su_mean 0.000
_refine_ls_structure_factor_coef Fsqd
_refine_ls_weighting_details 'calc w=1/[\s^2^(Fo^2^)+(0.0840P)^2^+3.5035P] where P=(Fo^2^+2Fc^2^)/3'
_refine_ls_weighting_scheme calc
_refine_ls_wR_factor_gt 0.1177
_refine_ls_wR_factor_ref 0.1199
_reflns_number_gt 1137
_reflns_number_total 1177
_reflns_threshold_expression >2sigma(I)
_cod_data_source_file nd_013_470_e2.cif
_cod_data_source_block nd_013_470_e2
_cod_original_sg_symbol_H-M P2(1)/c
_cod_database_code 1560983

loop_
_symmetry_equiv_pos_as_xyz
'x, y, z'
'-x, y+1/2, -z+1/2'
'-x, -y, -z'
'x, -y-1/2, z-1/2'

loop_
_atom_site_label
_atom_site_type_symbol
_atom_site_fract_x
_atom_site_fract_y
_atom_site_fract_z
_atom_site_U_iso_or_equiv
_atom_site_adp_type
_atom_site_occupancy
_atom_site_symmetry_multiplicity
_atom_site_calc_flag
_atom_site_refinement_flags
_atom_site_disorder_assembly
_atom_site_disorder_group
Nd1 Nd 0.27685(6) 0.18966(5) 0.99989(5) 0.0137(3) Uani 1 1 d . . .
P1 P 0.7642(6) 0.4497(4) 1.1640(2) 0.0157(10) Uani 1 1 d . . .
P2 P 0.7634(7) 0.4508(4) 0.8362(2) 0.0152(10) Uani 1 1 d . . .
P3 P 0.6863(3) 0.2462(2) 0.9991(3) 0.0143(5) Uani 1 1 d . . .
P4 P 1.0011(8) 0.4995(5) 1.32492(17) 0.0161(6) Uani 1 1 d . . .
P5 P 0.5015(9) 0.0009(6) 1.20422(16) 0.0160(5) Uani 1 1 d . . .
O1 O 0.221(2) 0.4082(10) 0.8881(6) 0.026(3) Uani 1 1 d . . .
O2 O 0.392(2) -0.0861(12) 1.2821(9) 0.032(3) Uani 1 1 d . . .
O3 O 0.228(2) 0.4015(12) 1.1144(8) 0.037(3) Uani 1 1 d . . .
O4 O 0.2895(10) -0.0886(9) 1.0003(7) 0.0296(19) Uani 1 1 d . . .
O5 O 0.781(3) 0.3149(10) 0.9078(6) 0.022(3) Uani 1 1 d . . .
O6 O 0.787(3) 0.3107(9) 1.0947(6) 0.017(3) Uani 1 1 d . . .
O7 O 0.885(2) 0.4159(12) 1.2466(7) 0.021(3) Uani 1 1 d . . .
O8 O 0.0821(16) 0.1164(12) 1.1208(7) 0.026(3) Uani 1 1 d . . .
O9 O 0.891(3) 0.4193(12) 0.7549(9) 0.033(4) Uani 1 1 d . . .
O10 O 0.5347(10) 0.3121(6) 0.9963(7) 0.0235(19) Uani 1 1 d . . .
O11 O 0.6091(18) 0.4158(14) 0.7835(8) 0.037(4) Uani 1 1 d . . .
O12 O 0.4088(17) 0.1140(12) 0.8488(6) 0.022(3) Uani 1 1 d . . .
O13 O 0.4181(19) 0.1158(13) 1.1499(7) 0.031(4) Uani 1 1 d . . .
O14 O 0.0765(17) 0.1180(11) 0.8813(6) 0.026(3) Uani 1 1 d . . .

loop_
_atom_site_aniso_label
_atom_site_aniso_U_11
_atom_site_aniso_U_22
_atom_site_aniso_U_33
_atom_site_aniso_U_23
_atom_site_aniso_U_13
_atom_site_aniso_U_12
Nd1 0.0173(5) 0.0119(4) 0.0119(4) 0.0005(2) -0.0015(11) -0.00041(14)
P1 0.017(3) 0.0207(18) 0.0098(12) 0.0000(11) -0.004(2) -0.0012(15)
P2 0.023(3) 0.0132(16) 0.0098(13) 0.0007(10) -0.002(2) 0.0001(15)
P3 0.0216(13) 0.0069(12) 0.0145(10) -0.0014(14) -0.002(3) -0.0011(8)
P4 0.0209(14) 0.0140(11) 0.0132(10) 0.0026(15) -0.008(2) -0.0007(8)
P5 0.0159(12) 0.0196(11) 0.0127(9) 0.0050(15) 0.001(3) 0.0009(8)
O1 0.043(8) 0.012(4) 0.025(4) 0.003(3) -0.004(7) -0.001(6)
O2 0.041(9) 0.015(6) 0.039(6) -0.014(4) 0.009(7) 0.012(6)
O3 0.039(9) 0.039(7) 0.034(4) -0.018(5) -0.002(7) -0.003(8)
O4 0.045(6) 0.007(4) 0.037(4) 0.004(4) 0.019(12) 0.009(3)
O5 0.024(8) 0.022(6) 0.021(4) 0.010(3) 0.008(9) 0.003(6)
O6 0.016(7) 0.024(5) 0.010(3) -0.007(3) 0.002(8) 0.007(5)
O7 0.026(7) 0.022(5) 0.015(4) 0.001(3) -0.003(5) -0.002(5)
O8 0.015(8) 0.028(6) 0.033(5) -0.001(4) 0.008(6) -0.010(5)
O9 0.058(11) 0.001(5) 0.038(6) 0.000(3) 0.031(8) 0.001(6)
O10 0.026(5) 0.022(4) 0.022(3) -0.003(4) -0.006(8) 0.000(2)
O11 0.026(8) 0.056(8) 0.029(5) 0.033(5) -0.020(6) -0.007(6)
O12 0.029(9) 0.021(6) 0.016(4) 0.001(3) 0.005(5) 0.007(6)
O13 0.029(9) 0.033(7) 0.032(5) 0.011(4) -0.005(7) -0.004(6)
O14 0.043(10) 0.015(6) 0.021(4) -0.006(3) -0.013(6) 0.009(5)

loop_
_atom_type_symbol
_atom_type_description
_atom_type_scat_dispersion_real
_atom_type_scat_dispersion_imag
_atom_type_scat_source
O O 0.0106 0.0060 'International Tables Vol C Tables 4.2.6.8 and 6.1.1.4'
P P 0.1023 0.0942 'International Tables Vol C Tables 4.2.6.8 and 6.1.1.4'
Nd Nd -0.1943 3.0179 'International Tables Vol C Tables 4.2.6.8 and 6.1.1.4'

loop_
_geom_angle_atom_site_label_1
_geom_angle_atom_site_label_2
_geom_angle_atom_site_label_3
_geom_angle
_geom_angle_site_symmetry_1
_geom_angle_site_symmetry_3
O12 Nd1 O13 109.9(3) . .
O12 Nd1 O8 143.5(5) . .
O13 Nd1 O8 76.1(5) . .
O12 Nd1 O14 75.6(5) . .
O13 Nd1 O14 144.7(5) . .
O8 Nd1 O14 80.2(3) . .
O12 Nd1 O3 143.8(5) . .
O13 Nd1 O3 79.2(4) . .
O8 Nd1 O3 72.1(5) . .
O14 Nd1 O3 117.7(5) . .
O12 Nd1 O1 80.7(4) . .
O13 Nd1 O1 142.3(4) . .
O8 Nd1 O1 117.2(5) . .
O14 Nd1 O1 72.4(4) . .
O3 Nd1 O1 73.0(3) . .
O12 Nd1 O4 72.2(3) . .
O13 Nd1 O4 72.5(4) . .
O8 Nd1 O4 75.9(3) . .
O14 Nd1 O4 76.6(3) . .
O3 Nd1 O4 141.4(4) . .
O1 Nd1 O4 142.9(3) . .
O12 Nd1 O10 70.9(4) . .
O13 Nd1 O10 70.9(4) . .
O8 Nd1 O10 140.1(3) . .
O14 Nd1 O10 139.1(4) . .
O3 Nd1 O10 80.1(5) . .
O1 Nd1 O10 79.6(4) . .
O4 Nd1 O10 113.4(3) . .
O1 P1 O7 116.1(8) 3_667 .
O1 P1 O6 115.3(6) 3_667 .
O7 P1 O6 99.1(8) . .
O1 P1 O2 117.7(9) 3_667 2_657
O7 P1 O2 104.4(7) . 2_657
O6 P1 O2 101.7(9) . 2_657
O3 P2 O5 116.3(7) 3_667 .
O3 P2 O11 114.8(10) 3_667 .
O5 P2 O11 101.2(10) . .
O3 P2 O9 114.9(9) 3_667 .
O5 P2 O9 101.0(9) . .
O11 P2 O9 106.7(8) . .
O4 P3 O10 122.5(4) 3_657 .
O4 P3 O5 108.2(6) 3_657 .
O10 P3 O5 107.7(9) . .
O4 P3 O6 105.5(5) 3_657 .
O10 P3 O6 111.5(8) . .
O5 P3 O6 98.7(4) . .
O14 P4 O8 120.6(4) 4_666 2_657
O14 P4 O9 113.3(9) 4_666 3_767
O8 P4 O9 106.5(7) 2_657 3_767
O14 P4 O7 105.4(6) 4_666 .
O8 P4 O7 108.9(8) 2_657 .
O9 P4 O7 100.2(4) 3_767 .
O13 P5 O12 122.8(4) . 3_657
O13 P5 O11 106.2(8) . 4_566
O12 P5 O11 108.6(9) 3_657 4_566
O13 P5 O2 110.8(9) . .
O12 P5 O2 105.9(7) 3_657 .
O11 P5 O2 100.2(5) 4_566 .
P1 O1 Nd1 161.7(10) 3_667 .
P1 O2 P5 134.8(8) 2_647 .
P2 O3 Nd1 162.2(11) 3_667 .
P3 O4 Nd1 174.0(5) 3_657 .
P2 O5 P3 135.3(15) . .
P1 O6 P3 131.4(12) . .
P1 O7 P4 141.0(8) . .
P4 O8 Nd1 149.8(8) 2_647 .
P2 O9 P4 141.9(8) . 3_767
P3 O10 Nd1 129.9(3) . .
P2 O11 P5 135.3(9) . 4_565
P5 O12 Nd1 148.1(5) 3_657 .
P5 O13 Nd1 148.4(7) . .
P4 O14 Nd1 148.0(6) 4_465 .

loop_
_geom_bond_atom_site_label_1
_geom_bond_atom_site_label_2
_geom_bond_distance
_geom_bond_site_symmetry_2
Nd1 O12 2.383(10) .
Nd1 O13 2.409(11) .
Nd1 O8 2.416(12) .
Nd1 O14 2.428(12) .
Nd1 O3 2.460(11) .
Nd1 O1 2.497(9) .
Nd1 O4 2.509(8) .
Nd1 O10 2.518(9) .
P1 O1 1.455(9) 3_667
P1 O7 1.542(13) .
P1 O6 1.557(8) .
P1 O2 1.573(17) 2_657
P2 O3 1.480(10) 3_667
P2 O5 1.548(8) .
P2 O11 1.551(15) .
P2 O9 1.565(17) .
P3 O4 1.436(8) 3_657
P3 O10 1.458(9) .
P3 O5 1.580(17) .
P3 O6 1.632(14) .
P4 O14 1.450(11) 4_666
P4 O8 1.464(12) 2_657
P4 O9 1.587(17) 3_767
P4 O7 1.626(14) .
P5 O13 1.452(12) .
P5 O12 1.473(13) 3_657
P5 O11 1.588(12) 4_566
P5 O2 1.603(16) .
O1 P1 1.455(9) 3_667
O2 P1 1.573(17) 2_647
O3 P2 1.480(10) 3_667
O4 P3 1.436(8) 3_657
O8 P4 1.464(12) 2_647
O9 P4 1.587(16) 3_767
O11 P5 1.588(12) 4_565
O12 P5 1.473(13) 3_657
O14 P4 1.450(11) 4_465

_cod_database_fobs_code 1560983
